data_7151013
loop_
_publ_author_name
'Coote, Susannah C.'
'O'Brien, Peter'
'Whitwood, Adrian C.'

_publ_section_title
;
 Stereoselective aziridination of cyclic allylic alcohols using
 chloramine-T
;
_journal_issue 23
_journal_name_full 'Organic &amp; Biomolecular Chemistry'
_journal_page_first 4299
_journal_page_last 4314
_journal_paper_doi 10.1039/b811137e
_journal_volume 6
_journal_year 2008
_chemical_formula_moiety 'C18 H27 N O3 S'
_chemical_formula_sum 'C18 H27 N O3 S'
_chemical_formula_weight 337.47
_chemical_name_systematic
;
?
;
_space_group_IT_number 14
_symmetry_cell_setting monoclinic
_symmetry_space_group_name_Hall '-P 2ybc'
_symmetry_space_group_name_H-M 'P 1 21/c 1'
_atom_sites_solution_hydrogens geom
_atom_sites_solution_primary direct
_atom_sites_solution_secondary difmap
_audit_creation_method SHELXL-97
_cell_angle_alpha 90.00
_cell_angle_beta 93.062(4)
_cell_angle_gamma 90.00
_cell_formula_units_Z 4
_cell_length_a 12.940(3)
_cell_length_b 12.042(2)
_cell_length_c 11.540(2)
_cell_measurement_reflns_used 3998
_cell_measurement_temperature 100(2)
_cell_measurement_theta_max 27.48
_cell_measurement_theta_min 2.31
_cell_volume 1795.6(6)
_computing_cell_refinement 'Bruker SMART'
_computing_data_collection 'Bruker SMART'
_computing_data_reduction 'Bruker SAINT'
_computing_molecular_graphics 'Bruker SHELXTL'
_computing_publication_material 'Bruker SHELXTL'
_computing_structure_refinement 'SHELXL-97 (Sheldrick, 1997)'
_computing_structure_solution 'SHELXS-97 (Sheldrick, 1990)'
_diffrn_ambient_temperature 100(2)
_diffrn_measured_fraction_theta_full 0.997
_diffrn_measured_fraction_theta_max 0.997
_diffrn_measurement_device_type 'CCD area detector'
_diffrn_measurement_method 'phi and omega scans'
_diffrn_radiation_monochromator graphite
_diffrn_radiation_source 'fine-focus sealed tube'
_diffrn_radiation_type MoK\a
_diffrn_radiation_wavelength 0.71073
_diffrn_reflns_av_R_equivalents 0.0518
_diffrn_reflns_av_sigmaI/netI 0.0603
_diffrn_reflns_limit_h_max 16
_diffrn_reflns_limit_h_min -16
_diffrn_reflns_limit_k_max 15
_diffrn_reflns_limit_k_min -15
_diffrn_reflns_limit_l_max 14
_diffrn_reflns_limit_l_min -10
_diffrn_reflns_number 11428
_diffrn_reflns_theta_full 27.48
_diffrn_reflns_theta_max 27.48
_diffrn_reflns_theta_min 1.58
_exptl_absorpt_coefficient_mu 0.194
_exptl_absorpt_correction_T_max 0.969
_exptl_absorpt_correction_T_min 0.487
_exptl_absorpt_correction_type multi-scan
_exptl_absorpt_process_details 'SADABS v2.03; (Sheldrick)'
_exptl_crystal_colour colourless
_exptl_crystal_density_diffrn 1.248
_exptl_crystal_density_method 'not measured'
_exptl_crystal_description plate
_exptl_crystal_F_000 728
_exptl_crystal_size_max 0.21
_exptl_crystal_size_mid 0.20
_exptl_crystal_size_min 0.16
_refine_diff_density_max 0.644
_refine_diff_density_min -0.470
_refine_diff_density_rms 0.066
_refine_ls_extinction_method none
_refine_ls_goodness_of_fit_ref 1.028
_refine_ls_hydrogen_treatment constr
_refine_ls_matrix_type full
_refine_ls_number_parameters 211
_refine_ls_number_reflns 4098
_refine_ls_number_restraints 0
_refine_ls_restrained_S_all 1.028
_refine_ls_R_factor_all 0.0576
_refine_ls_R_factor_gt 0.0440
_refine_ls_shift/su_max 0.001
_refine_ls_shift/su_mean 0.000
_refine_ls_structure_factor_coef Fsqd
_refine_ls_weighting_details 'calc w=1/[\s^2^(Fo^2^)+(0.0677P)^2^+0.3592P] where P=(Fo^2^+2Fc^2^)/3'
_refine_ls_weighting_scheme calc
_refine_ls_wR_factor_gt 0.1160
_refine_ls_wR_factor_ref 0.1258
_reflns_number_gt 3325
_reflns_number_total 4098
_reflns_threshold_expression >2sigma(I)
_cod_data_source_file b811137e.txt
_cod_data_source_block pob0503a
_cod_depositor_comments
;
The following automatic conversions were performed:
'_symmetry_cell_setting' value 'Monoclinic' changed to 'monoclinic'
according to '/home/saulius/struct/CIF-dictionaries/cif_core.dic'
dictionary named 'cif_core.dic' version 2.4.1 from 2010-06-29.

Automatic conversion script
Id: cif_fix_enum 1527 2010-12-29 10:47:43Z saulius 
;
_cod_original_cell_volume 1795.8(6)
_cod_original_sg_symbol_H-M P2(1)/c
_cod_database_code 7151013

loop_
_symmetry_equiv_pos_as_xyz
'x, y, z'
'-x, y+1/2, -z+1/2'
'-x, -y, -z'
'x, -y-1/2, z-1/2'

loop_
_atom_site_label
_atom_site_type_symbol
_atom_site_fract_x
_atom_site_fract_y
_atom_site_fract_z
_atom_site_U_iso_or_equiv
_atom_site_adp_type
_atom_site_occupancy
_atom_site_symmetry_multiplicity
_atom_site_calc_flag
_atom_site_refinement_flags
_atom_site_disorder_assembly
_atom_site_disorder_group
C1 C 0.75619(12) 0.04469(13) 0.06764(14) 0.0177(3) Uani 1 1 d . . .
C2 C 0.73979(12) 0.16744(13) 0.05328(14) 0.0180(3) Uani 1 1 d . . .
H2 H 0.7288 0.2089 0.1267 0.022 Uiso 1 1 calc R . .
C3 C 0.68930(13) 0.21888(13) -0.05572(15) 0.0200(3) Uani 1 1 d . . .
C4 C 0.68542(14) 0.13641(14) -0.15695(15) 0.0228(4) Uani 1 1 d . . .
H4A H 0.6376 0.1649 -0.2198 0.027 Uiso 1 1 calc R . .
H4B H 0.7551 0.1305 -0.1879 0.027 Uiso 1 1 calc R . .
C5 C 0.64959(13) 0.02091(14) -0.12096(15) 0.0231(4) Uani 1 1 d . . .
H5A H 0.5823 0.0269 -0.0845 0.028 Uiso 1 1 calc R . .
H5B H 0.6399 -0.0269 -0.1905 0.028 Uiso 1 1 calc R . .
C6 C 0.72958(13) -0.03144(13) -0.03535(15) 0.0218(4) Uani 1 1 d . . .
H6A H 0.7021 -0.1025 -0.0067 0.026 Uiso 1 1 calc R . .
H6B H 0.7933 -0.0479 -0.0759 0.026 Uiso 1 1 calc R . .
C7 C 0.74407(13) -0.00480(13) 0.18721(15) 0.0207(3) Uani 1 1 d . . .
H7A H 0.7752 0.0457 0.2471 0.025 Uiso 1 1 calc R . .
H7B H 0.7810 -0.0767 0.1933 0.025 Uiso 1 1 calc R . .
C8 C 0.62950(13) -0.02251(14) 0.20865(16) 0.0252(4) Uani 1 1 d . . .
H8A H 0.5933 0.0498 0.2021 0.030 Uiso 1 1 calc R . .
H8B H 0.5988 -0.0718 0.1474 0.030 Uiso 1 1 calc R . .
C9 C 0.61093(14) -0.07311(15) 0.32699(17) 0.0291(4) Uani 1 1 d . . .
H9A H 0.6487 -0.0286 0.3877 0.035 Uiso 1 1 calc R . .
H9B H 0.5362 -0.0681 0.3408 0.035 Uiso 1 1 calc R . .
C10 C 0.64469(17) -0.19362(17) 0.3393(2) 0.0397(5) Uani 1 1 d . . .
H10A H 0.6066 -0.2388 0.2807 0.060 Uiso 1 1 calc R . .
H10B H 0.6302 -0.2205 0.4169 0.060 Uiso 1 1 calc R . .
H10C H 0.7191 -0.1993 0.3282 0.060 Uiso 1 1 calc R . .
C11 C 0.58177(14) 0.25923(16) -0.02791(16) 0.0276(4) Uani 1 1 d . . .
H11A H 0.5879 0.3153 0.0337 0.041 Uiso 1 1 calc R . .
H11B H 0.5408 0.1964 -0.0019 0.041 Uiso 1 1 calc R . .
H11C H 0.5475 0.2920 -0.0976 0.041 Uiso 1 1 calc R . .
C12 C 1.01283(12) 0.24289(12) 0.07025(14) 0.0178(3) Uani 1 1 d . . .
C13 C 1.05423(12) 0.20885(13) -0.03310(14) 0.0199(3) Uani 1 1 d . . .
H13 H 1.0408 0.1365 -0.0630 0.024 Uiso 1 1 calc R . .
C14 C 1.11524(13) 0.28232(14) -0.09128(15) 0.0216(3) Uani 1 1 d . . .
H14 H 1.1436 0.2598 -0.1618 0.026 Uiso 1 1 calc R . .
C15 C 1.13592(13) 0.38907(14) -0.04845(15) 0.0217(3) Uani 1 1 d . . .
C16 C 1.09368(13) 0.42076(13) 0.05516(15) 0.0225(4) Uani 1 1 d . . .
H16 H 1.1075 0.4930 0.0854 0.027 Uiso 1 1 calc R . .
C17 C 1.03191(13) 0.34889(13) 0.11493(15) 0.0204(3) Uani 1 1 d . . .
H17 H 1.0031 0.3715 0.1852 0.024 Uiso 1 1 calc R . .
C18 C 1.20064(15) 0.46787(16) -0.11554(17) 0.0299(4) Uani 1 1 d . . .
H18A H 1.2076 0.5386 -0.0738 0.045 Uiso 1 1 calc R . .
H18B H 1.1671 0.4807 -0.1925 0.045 Uiso 1 1 calc R . .
H18C H 1.2693 0.4356 -0.1240 0.045 Uiso 1 1 calc R . .
N1 N 0.84502(10) 0.12070(11) 0.04391(12) 0.0175(3) Uani 1 1 d . . .
O1 O 0.74553(9) 0.31656(9) -0.08526(10) 0.0237(3) Uani 1 1 d . . .
H1 H 0.8070 0.2994 -0.0970 0.036 Uiso 1 1 calc R . .
O2 O 0.99256(9) 0.04763(9) 0.16761(11) 0.0239(3) Uani 1 1 d . . .
O3 O 0.89770(9) 0.20783(10) 0.24346(10) 0.0234(3) Uani 1 1 d . . .
S1 S 0.93653(3) 0.14948(3) 0.14556(3) 0.01767(13) Uani 1 1 d . . .

loop_
_atom_site_aniso_label
_atom_site_aniso_U_11
_atom_site_aniso_U_22
_atom_site_aniso_U_33
_atom_site_aniso_U_23
_atom_site_aniso_U_13
_atom_site_aniso_U_12
C1 0.0195(7) 0.0118(7) 0.0215(8) -0.0003(6) -0.0033(6) -0.0018(6)
C2 0.0208(8) 0.0129(7) 0.0202(8) -0.0017(6) 0.0002(6) -0.0006(6)
C3 0.0246(8) 0.0139(7) 0.0212(8) 0.0007(6) 0.0001(6) 0.0004(6)
C4 0.0289(9) 0.0190(8) 0.0200(8) -0.0009(7) -0.0041(7) 0.0008(7)
C5 0.0263(8) 0.0184(8) 0.0240(9) -0.0039(7) -0.0059(7) -0.0014(6)
C6 0.0267(8) 0.0130(7) 0.0251(9) -0.0029(7) -0.0047(7) -0.0015(6)
C7 0.0241(8) 0.0133(7) 0.0242(9) 0.0009(6) -0.0045(7) -0.0016(6)
C8 0.0256(9) 0.0194(8) 0.0301(10) 0.0042(7) -0.0023(7) -0.0018(7)
C9 0.0285(9) 0.0240(9) 0.0348(10) 0.0077(8) 0.0023(8) -0.0030(7)
C10 0.0383(11) 0.0261(10) 0.0545(13) 0.0194(10) 0.0019(10) -0.0032(8)
C11 0.0264(9) 0.0263(9) 0.0300(10) 0.0004(7) -0.0004(7) 0.0061(7)
C12 0.0197(7) 0.0118(7) 0.0213(8) 0.0003(6) -0.0051(6) -0.0003(6)
C13 0.0249(8) 0.0132(7) 0.0213(8) -0.0024(6) -0.0029(6) -0.0006(6)
C14 0.0251(8) 0.0187(8) 0.0207(8) -0.0013(6) -0.0010(6) 0.0003(6)
C15 0.0240(8) 0.0166(8) 0.0237(8) 0.0022(7) -0.0060(7) -0.0034(6)
C16 0.0297(9) 0.0116(7) 0.0256(9) -0.0016(6) -0.0052(7) -0.0027(6)
C17 0.0257(8) 0.0142(8) 0.0206(8) -0.0027(6) -0.0037(7) 0.0001(6)
C18 0.0380(10) 0.0239(9) 0.0277(10) 0.0020(8) 0.0009(8) -0.0106(8)
N1 0.0209(7) 0.0106(6) 0.0206(7) -0.0005(5) -0.0027(5) -0.0017(5)
O1 0.0308(6) 0.0123(5) 0.0282(7) 0.0037(5) 0.0034(5) 0.0009(5)
O2 0.0280(6) 0.0145(6) 0.0284(7) 0.0048(5) -0.0069(5) 0.0000(5)
O3 0.0286(6) 0.0209(6) 0.0205(6) -0.0044(5) 0.0004(5) -0.0063(5)
S1 0.0214(2) 0.0126(2) 0.0186(2) -0.00005(14) -0.00332(15) -0.00211(14)

loop_
_atom_type_symbol
_atom_type_description
_atom_type_scat_dispersion_real
_atom_type_scat_dispersion_imag
_atom_type_scat_source
C C 0.0033 0.0016 'International Tables Vol C Tables 4.2.6.8 and 6.1.1.4'
H H 0.0000 0.0000 'International Tables Vol C Tables 4.2.6.8 and 6.1.1.4'
N N 0.0061 0.0033 'International Tables Vol C Tables 4.2.6.8 and 6.1.1.4'
O O 0.0106 0.0060 'International Tables Vol C Tables 4.2.6.8 and 6.1.1.4'
S S 0.1246 0.1234 'International Tables Vol C Tables 4.2.6.8 and 6.1.1.4'

loop_
_geom_angle_atom_site_label_1
_geom_angle_atom_site_label_2
_geom_angle_atom_site_label_3
_geom_angle
_geom_angle_site_symmetry_1
_geom_angle_site_symmetry_3
_geom_angle_publ_flag
C2 C1 N1 59.09(10) . . ?
C2 C1 C7 117.76(14) . . ?
N1 C1 C7 121.37(13) . . ?
C2 C1 C6 118.75(14) . . ?
N1 C1 C6 111.49(13) . . ?
C7 C1 C6 116.23(13) . . ?
N1 C2 C1 60.61(10) . . ?
N1 C2 C3 116.79(13) . . ?
C1 C2 C3 123.04(14) . . ?
N1 C2 H2 115.1 . . ?
C1 C2 H2 115.1 . . ?
C3 C2 H2 115.1 . . ?
O1 C3 C2 109.29(13) . . ?
O1 C3 C11 105.61(13) . . ?
C2 C3 C11 108.23(14) . . ?
O1 C3 C4 110.30(13) . . ?
C2 C3 C4 111.25(13) . . ?
C11 C3 C4 111.97(14) . . ?
C5 C4 C3 112.35(14) . . ?
C5 C4 H4A 109.1 . . ?
C3 C4 H4A 109.1 . . ?
C5 C4 H4B 109.1 . . ?
C3 C4 H4B 109.1 . . ?
H4A C4 H4B 107.9 . . ?
C6 C5 C4 110.23(14) . . ?
C6 C5 H5A 109.6 . . ?
C4 C5 H5A 109.6 . . ?
C6 C5 H5B 109.6 . . ?
C4 C5 H5B 109.6 . . ?
H5A C5 H5B 108.1 . . ?
C1 C6 C5 111.87(13) . . ?
C1 C6 H6A 109.2 . . ?
C5 C6 H6A 109.2 . . ?
C1 C6 H6B 109.2 . . ?
C5 C6 H6B 109.2 . . ?
H6A C6 H6B 107.9 . . ?
C1 C7 C8 110.45(13) . . ?
C1 C7 H7A 109.6 . . ?
C8 C7 H7A 109.6 . . ?
C1 C7 H7B 109.6 . . ?
C8 C7 H7B 109.6 . . ?
H7A C7 H7B 108.1 . . ?
C9 C8 C7 113.60(14) . . ?
C9 C8 H8A 108.8 . . ?
C7 C8 H8A 108.8 . . ?
C9 C8 H8B 108.8 . . ?
C7 C8 H8B 108.8 . . ?
H8A C8 H8B 107.7 . . ?
C10 C9 C8 114.00(17) . . ?
C10 C9 H9A 108.8 . . ?
C8 C9 H9A 108.8 . . ?
C10 C9 H9B 108.8 . . ?
C8 C9 H9B 108.8 . . ?
H9A C9 H9B 107.6 . . ?
C9 C10 H10A 109.5 . . ?
C9 C10 H10B 109.5 . . ?
H10A C10 H10B 109.5 . . ?
C9 C10 H10C 109.5 . . ?
H10A C10 H10C 109.5 . . ?
H10B C10 H10C 109.5 . . ?
C3 C11 H11A 109.5 . . ?
C3 C11 H11B 109.5 . . ?
H11A C11 H11B 109.5 . . ?
C3 C11 H11C 109.5 . . ?
H11A C11 H11C 109.5 . . ?
H11B C11 H11C 109.5 . . ?
C17 C12 C13 121.12(15) . . ?
C17 C12 S1 119.77(13) . . ?
C13 C12 S1 119.11(12) . . ?
C14 C13 C12 118.84(15) . . ?
C14 C13 H13 120.6 . . ?
C12 C13 H13 120.6 . . ?
C13 C14 C15 121.33(16) . . ?
C13 C14 H14 119.3 . . ?
C15 C14 H14 119.3 . . ?
C16 C15 C14 118.59(15) . . ?
C16 C15 C18 121.49(15) . . ?
C14 C15 C18 119.90(16) . . ?
C17 C16 C15 121.23(15) . . ?
C17 C16 H16 119.4 . . ?
C15 C16 H16 119.4 . . ?
C16 C17 C12 118.89(16) . . ?
C16 C17 H17 120.6 . . ?
C12 C17 H17 120.6 . . ?
C15 C18 H18A 109.5 . . ?
C15 C18 H18B 109.5 . . ?
H18A C18 H18B 109.5 . . ?
C15 C18 H18C 109.5 . . ?
H18A C18 H18C 109.5 . . ?
H18B C18 H18C 109.5 . . ?
C2 N1 C1 60.30(10) . . ?
C2 N1 S1 119.54(11) . . ?
C1 N1 S1 121.43(11) . . ?
C3 O1 H1 109.5 . . ?
O2 S1 O3 117.98(7) . . ?
O2 S1 N1 106.30(7) . . ?
O3 S1 N1 112.96(7) . . ?
O2 S1 C12 109.98(7) . . ?
O3 S1 C12 107.69(7) . . ?
N1 S1 C12 100.53(7) . . ?

loop_
_geom_bond_atom_site_label_1
_geom_bond_atom_site_label_2
_geom_bond_distance
_geom_bond_site_symmetry_2
_geom_bond_publ_flag
C1 C2 1.501(2) . ?
C1 N1 1.506(2) . ?
C1 C7 1.519(2) . ?
C1 C6 1.526(2) . ?
C2 N1 1.483(2) . ?
C2 C3 1.518(2) . ?
C2 H2 1.0000 . ?
C3 O1 1.4338(19) . ?
C3 C11 1.524(2) . ?
C3 C4 1.532(2) . ?
C4 C5 1.531(2) . ?
C4 H4A 0.9900 . ?
C4 H4B 0.9900 . ?
C5 C6 1.528(2) . ?
C5 H5A 0.9900 . ?
C5 H5B 0.9900 . ?
C6 H6A 0.9900 . ?
C6 H6B 0.9900 . ?
C7 C8 1.531(2) . ?
C7 H7A 0.9900 . ?
C7 H7B 0.9900 . ?
C8 C9 1.526(3) . ?
C8 H8A 0.9900 . ?
C8 H8B 0.9900 . ?
C9 C10 1.520(3) . ?
C9 H9A 0.9900 . ?
C9 H9B 0.9900 . ?
C10 H10A 0.9800 . ?
C10 H10B 0.9800 . ?
C10 H10C 0.9800 . ?
C11 H11A 0.9800 . ?
C11 H11B 0.9800 . ?
C11 H11C 0.9800 . ?
C12 C17 1.394(2) . ?
C12 C13 1.395(2) . ?
C12 S1 1.7570(16) . ?
C13 C14 1.383(2) . ?
C13 H13 0.9500 . ?
C14 C15 1.398(2) . ?
C14 H14 0.9500 . ?
C15 C16 1.394(3) . ?
C15 C18 1.507(2) . ?
C16 C17 1.387(2) . ?
C16 H16 0.9500 . ?
C17 H17 0.9500 . ?
C18 H18A 0.9800 . ?
C18 H18B 0.9800 . ?
C18 H18C 0.9800 . ?
N1 S1 1.6583(14) . ?
O1 H1 0.8400 . ?
O2 S1 1.4404(12) . ?
O3 S1 1.4434(12) . ?

loop_
_geom_torsion_atom_site_label_1
_geom_torsion_atom_site_label_2
_geom_torsion_atom_site_label_3
_geom_torsion_atom_site_label_4
_geom_torsion
_geom_torsion_site_symmetry_1
_geom_torsion_site_symmetry_2
_geom_torsion_site_symmetry_3
_geom_torsion_site_symmetry_4
_geom_torsion_publ_flag
C7 C1 C2 N1 111.75(15) . . . . ?
C6 C1 C2 N1 -99.12(16) . . . . ?
N1 C1 C2 C3 104.52(16) . . . . ?
C7 C1 C2 C3 -143.73(15) . . . . ?
C6 C1 C2 C3 5.4(2) . . . . ?
N1 C2 C3 O1 -66.62(17) . . . . ?
C1 C2 C3 O1 -137.51(15) . . . . ?
N1 C2 C3 C11 178.84(13) . . . . ?
C1 C2 C3 C11 107.95(17) . . . . ?
N1 C2 C3 C4 55.42(18) . . . . ?
C1 C2 C3 C4 -15.5(2) . . . . ?
O1 C3 C4 C5 166.39(13) . . . . ?
C2 C3 C4 C5 44.94(19) . . . . ?
C11 C3 C4 C5 -76.32(18) . . . . ?
C3 C4 C5 C6 -66.18(19) . . . . ?
C2 C1 C6 C5 -23.9(2) . . . . ?
N1 C1 C6 C5 -89.50(16) . . . . ?
C7 C1 C6 C5 125.65(15) . . . . ?
C4 C5 C6 C1 53.13(19) . . . . ?
C2 C1 C7 C8 80.27(17) . . . . ?
N1 C1 C7 C8 149.23(14) . . . . ?
C6 C1 C7 C8 -69.64(18) . . . . ?
C1 C7 C8 C9 179.50(14) . . . . ?
C7 C8 C9 C10 -69.7(2) . . . . ?
C17 C12 C13 C14 0.1(2) . . . . ?
S1 C12 C13 C14 -179.25(12) . . . . ?
C12 C13 C14 C15 0.1(2) . . . . ?
C13 C14 C15 C16 0.1(2) . . . . ?
C13 C14 C15 C18 -178.57(16) . . . . ?
C14 C15 C16 C17 -0.3(2) . . . . ?
C18 C15 C16 C17 178.26(16) . . . . ?
C15 C16 C17 C12 0.5(2) . . . . ?
C13 C12 C17 C16 -0.3(2) . . . . ?
S1 C12 C17 C16 178.97(12) . . . . ?
C3 C2 N1 C1 -114.62(16) . . . . ?
C1 C2 N1 S1 -111.52(13) . . . . ?
C3 C2 N1 S1 133.85(12) . . . . ?
C7 C1 N1 C2 -105.71(16) . . . . ?
C6 C1 N1 C2 111.51(15) . . . . ?
C2 C1 N1 S1 108.45(13) . . . . ?
C7 C1 N1 S1 2.7(2) . . . . ?
C6 C1 N1 S1 -140.03(12) . . . . ?
C2 N1 S1 O2 138.71(12) . . . . ?
C1 N1 S1 O2 67.44(13) . . . . ?
C2 N1 S1 O3 7.81(14) . . . . ?
C1 N1 S1 O3 -63.46(13) . . . . ?
C2 N1 S1 C12 -106.68(12) . . . . ?
C1 N1 S1 C12 -177.95(12) . . . . ?
C17 C12 S1 O2 -124.94(13) . . . . ?
C13 C12 S1 O2 54.40(15) . . . . ?
C17 C12 S1 O3 4.85(15) . . . . ?
C13 C12 S1 O3 -175.81(12) . . . . ?
C17 C12 S1 N1 123.26(13) . . . . ?
C13 C12 S1 N1 -57.40(14) . . . . ?

loop_
_cod_related_entry_id
_cod_related_entry_database
_cod_related_entry_code
1 ChemSpider 25939116
